data_2220555
loop_
_publ_author_name
'Zhang, Guang-You'
'Yang, Ting'
'Xu, Bao-Wang'
'Chen, Di-Juan'
'Wang, Wan-Hui'

_publ_section_title 4-Chloro-2-((1<i>R</i>)-1-{[(<i>R</i>)-(2-chlorophenyl)(cyclopentyl)methyl]amino}propyl)phenol
_journal_coeditor_code IS2364
_journal_issue 1
_journal_name_full 'Acta Crystallographica Section E'
_journal_page_first o123
_journal_paper_doi 10.1107/S1600536808042025
_journal_volume 65
_journal_year 2009
_chemical_formula_iupac 'C21 H25 Cl2 N O'
_chemical_formula_moiety 'C21 H25 Cl2 N O'
_chemical_formula_sum 'C21 H25 Cl2 N O'
_chemical_formula_weight 378.32
_chemical_name_systematic
;
4-Chloro-2-((1<i>R</i>)-1-{[(<i>R</i>)-(2-
chlorophenyl)(cyclopentyl)methyl]amino}propyl)phenol
;
_space_group_IT_number 19
_symmetry_cell_setting orthorhombic
_symmetry_space_group_name_Hall 'P 2ac 2ab'
_symmetry_space_group_name_H-M 'P 21 21 21'
_atom_sites_solution_hydrogens geom
_atom_sites_solution_primary direct
_atom_sites_solution_secondary difmap
_audit_creation_method SHELXL-97
_cell_angle_alpha 90.00
_cell_angle_beta 90.00
_cell_angle_gamma 90.00
_cell_formula_units_Z 4
_cell_length_a 10.9802(17)
_cell_length_b 11.5607(18)
_cell_length_c 15.536(2)
_cell_measurement_reflns_used 4568
_cell_measurement_temperature 298(2)
_cell_measurement_theta_max 25.457
_cell_measurement_theta_min 2.196
_cell_volume 1972.1(5)
_computing_cell_refinement 'SAINT (Bruker, 1999)'
_computing_data_collection 'SMART (Bruker, 1999)'
_computing_data_reduction 'SAINT (Bruker, 1999)'
_computing_molecular_graphics 'SHELXTL (Sheldrick, 2008)'
_computing_publication_material 'SHELXTL (Sheldrick, 2008)'
_computing_structure_refinement 'SHELXL97 (Sheldrick, 2008)'
_computing_structure_solution 'SHELXS97 (Sheldrick, 2008)'
_diffrn_ambient_temperature 298(2)
_diffrn_measured_fraction_theta_full 0.999
_diffrn_measured_fraction_theta_max 0.999
_diffrn_measurement_device_type 'Bruker SMART APEX CCD area-detector'
_diffrn_measurement_method '\f and \w'
_diffrn_radiation_monochromator graphite
_diffrn_radiation_source 'fine-focus sealed tube'
_diffrn_radiation_type MoK\a
_diffrn_radiation_wavelength 0.71073
_diffrn_reflns_av_R_equivalents 0.0248
_diffrn_reflns_av_sigmaI/netI 0.0265
_diffrn_reflns_limit_h_max 13
_diffrn_reflns_limit_h_min -12
_diffrn_reflns_limit_k_max 13
_diffrn_reflns_limit_k_min -13
_diffrn_reflns_limit_l_max 15
_diffrn_reflns_limit_l_min -18
_diffrn_reflns_number 10332
_diffrn_reflns_theta_full 25.50
_diffrn_reflns_theta_max 25.50
_diffrn_reflns_theta_min 2.20
_exptl_absorpt_coefficient_mu 0.338
_exptl_absorpt_correction_T_max 0.8824
_exptl_absorpt_correction_T_min 0.8520
_exptl_absorpt_correction_type multi-scan
_exptl_absorpt_process_details '(<i>SADABS</i>; Sheldrick, 1996)'
_exptl_crystal_colour colourless
_exptl_crystal_density_diffrn 1.274
_exptl_crystal_density_method 'not measured'
_exptl_crystal_description block
_exptl_crystal_F_000 800
_exptl_crystal_size_max 0.49
_exptl_crystal_size_mid 0.45
_exptl_crystal_size_min 0.38
_refine_diff_density_max 0.174
_refine_diff_density_min -0.198
_refine_ls_abs_structure_details 'Flack (1983), 1556 Friedel pairs'
_refine_ls_abs_structure_Flack 0.06(6)
_refine_ls_extinction_method none
_refine_ls_goodness_of_fit_ref 1.030
_refine_ls_hydrogen_treatment mixed
_refine_ls_matrix_type full
_refine_ls_number_parameters 231
_refine_ls_number_reflns 3647
_refine_ls_number_restraints 1
_refine_ls_restrained_S_all 1.030
_refine_ls_R_factor_all 0.0405
_refine_ls_R_factor_gt 0.0353
_refine_ls_shift/su_max 0.001
_refine_ls_shift/su_mean 0.000
_refine_ls_structure_factor_coef Fsqd
_refine_ls_weighting_details 'calc w=1/[\s^2^(Fo^2^)+(0.0504P)^2^+0.2043P] where P=(Fo^2^+2Fc^2^)/3'
_refine_ls_weighting_scheme calc
_refine_ls_wR_factor_gt 0.0891
_refine_ls_wR_factor_ref 0.0925
_reflns_number_gt 3266
_reflns_number_total 3647
_reflns_threshold_expression I>2\s(I)
_cod_data_source_file is2364.cif
_cod_data_source_block I
_cod_depositor_comments
;
The following automatic conversions were performed:
'_symmetry_cell_setting' value 'Orthorhombic' changed to 'orthorhombic'
according to '/home/saulius/struct/CIF-dictionaries/cif_core.dic'
dictionary named 'cif_core.dic' version 2.4.1 from 2010-06-29.

Automatic conversion script
Id: cif_fix_enum 1527 2010-12-29 10:47:43Z saulius 

The following automatic conversions were performed:

'_symmetry_cell_setting' value 'Orthorhombic' changed to
'orthorhombic' according to
/home/saulius/struct/CIF-dictionaries/cif_core.dic dictionary named
'cif_core.dic' version 2.4.1 from 2010-06-29.

Automatic conversion script
Id: cif_fix_values 1715 2011-07-08 13:25:40Z adriana 
;
_cod_database_code 2220555
_cod_database_fobs_code 2220555

loop_
_symmetry_equiv_pos_as_xyz
'x, y, z'
'-x+1/2, -y, z+1/2'
'-x, y+1/2, -z+1/2'
'x+1/2, -y+1/2, -z'

loop_
_atom_site_type_symbol
_atom_site_label
_atom_site_fract_x
_atom_site_fract_y
_atom_site_fract_z
_atom_site_U_iso_or_equiv
_atom_site_adp_type
_atom_site_calc_flag
_atom_site_refinement_flags
_atom_site_occupancy
_atom_site_disorder_assembly
_atom_site_disorder_group
C C1 0.4025(2) 0.9204(2) 0.46157(14) 0.0567(6) Uani d . 1 . .
C C2 0.3358(3) 0.8241(2) 0.43935(15) 0.0695(7) Uani d . 1 . .
H H2 0.3513 0.7853 0.3881 0.083 Uiso calc R 1 . .
C C3 0.2468(3) 0.7864(2) 0.49342(16) 0.0687(7) Uani d . 1 . .
H H3 0.2013 0.7216 0.4786 0.082 Uiso calc R 1 . .
C C4 0.2227(2) 0.84331(19) 0.57058(15) 0.0576(6) Uani d . 1 . .
C C5 0.29329(17) 0.93830(17) 0.59471(12) 0.0442(5) Uani d . 1 . .
C C6 0.38307(18) 0.97536(19) 0.53893(13) 0.0476(5) Uani d . 1 . .
H H6 0.4312 1.0384 0.5539 0.057 Uiso calc R 1 . .
C C7 0.26917(18) 1.00349(17) 0.67807(13) 0.0453(5) Uani d . 1 . .
H H7 0.3437 1.0439 0.6955 0.054 Uiso calc R 1 . .
C C8 0.1659(2) 1.0917(2) 0.66944(15) 0.0621(6) Uani d . 1 . .
H H8A 0.0917 1.0509 0.6542 0.075 Uiso calc R 1 . .
H H8B 0.1528 1.1279 0.7250 0.075 Uiso calc R 1 . .
C C9 0.1884(3) 1.1847(2) 0.60364(17) 0.0757(7) Uani d . 1 . .
H H9A 0.2633 1.2238 0.6167 0.113 Uiso calc R 1 . .
H H9B 0.1225 1.2393 0.6048 0.113 Uiso calc R 1 . .
H H9C 0.1937 1.1506 0.5475 0.113 Uiso calc R 1 . .
C C10 0.33131(17) 0.84631(17) 0.77983(12) 0.0420(4) Uani d . 1 . .
H H10 0.3589 0.7969 0.7324 0.050 Uiso calc R 1 . .
C C11 0.27940(18) 0.76780(18) 0.84923(13) 0.0479(5) Uani d . 1 . .
H H11 0.2531 0.8162 0.8976 0.057 Uiso calc R 1 . .
C C12 0.1718(2) 0.6922(2) 0.82169(16) 0.0626(6) Uani d . 1 . .
H H12A 0.0968 0.7366 0.8208 0.075 Uiso calc R 1 . .
H H12B 0.1855 0.6594 0.7650 0.075 Uiso calc R 1 . .
C C13 0.1665(3) 0.5979(3) 0.8899(2) 0.0886(9) Uani d . 1 . .
H H13A 0.1118 0.6201 0.9360 0.106 Uiso calc R 1 . .
H H13B 0.1376 0.5261 0.8649 0.106 Uiso calc R 1 . .
C C14 0.2942(2) 0.5833(2) 0.92374(19) 0.0737(7) Uani d . 1 . .
H H14A 0.3261 0.5080 0.9081 0.088 Uiso calc R 1 . .
H H14B 0.2951 0.5901 0.9860 0.088 Uiso calc R 1 . .
C C15 0.3705(2) 0.67875(19) 0.88315(15) 0.0563(5) Uani d . 1 . .
H H15A 0.4197 0.6482 0.8365 0.068 Uiso calc R 1 . .
H H15B 0.4240 0.7135 0.9256 0.068 Uiso calc R 1 . .
C C16 0.44189(17) 0.91271(16) 0.81295(12) 0.0405(4) Uani d . 1 . .
C C17 0.55907(18) 0.89656(17) 0.78285(13) 0.0466(5) Uani d . 1 . .
C C18 0.6565(2) 0.9581(2) 0.81494(16) 0.0596(6) Uani d . 1 . .
H H18 0.7342 0.9451 0.7932 0.071 Uiso calc R 1 . .
C C19 0.6393(2) 1.0384(2) 0.87866(16) 0.0639(6) Uani d . 1 . .
H H19 0.7048 1.0806 0.8999 0.077 Uiso calc R 1 . .
C C20 0.5237(2) 1.0559(2) 0.91091(15) 0.0608(6) Uani d . 1 . .
H H20 0.5112 1.1094 0.9547 0.073 Uiso calc R 1 . .
C C21 0.4275(2) 0.99458(18) 0.87846(14) 0.0522(5) Uani d . 1 . .
H H21 0.3501 1.0078 0.9007 0.063 Uiso calc R 1 . .
Cl Cl1 0.58898(6) 0.79389(6) 0.70334(4) 0.0724(2) Uani d . 1 . .
Cl Cl2 0.51106(6) 0.97523(8) 0.39044(4) 0.0820(2) Uani d . 1 . .
N N1 0.23430(14) 0.92140(16) 0.74620(11) 0.0469(4) Uani d D 1 . .
H H1 0.1982(19) 0.9534(18) 0.7882(11) 0.056 Uiso d D 1 . .
O O1 0.13051(17) 0.80387(17) 0.62012(11) 0.0773(5) Uani d . 1 . .
H H1A 0.1323 0.8364 0.6670 0.116 Uiso calc R 1 . .

loop_
_atom_site_aniso_label
_atom_site_aniso_U_11
_atom_site_aniso_U_22
_atom_site_aniso_U_33
_atom_site_aniso_U_12
_atom_site_aniso_U_13
_atom_site_aniso_U_23
C1 0.0571(12) 0.0642(14) 0.0489(12) 0.0175(12) -0.0106(10) 0.0005(10)
C2 0.100(2) 0.0584(14) 0.0502(13) 0.0194(14) -0.0232(14) -0.0075(11)
C3 0.102(2) 0.0470(12) 0.0576(14) -0.0064(13) -0.0373(14) 0.0001(12)
C4 0.0675(14) 0.0481(11) 0.0570(13) -0.0112(11) -0.0277(11) 0.0128(10)
C5 0.0439(10) 0.0445(11) 0.0442(10) 0.0005(9) -0.0147(8) 0.0040(8)
C6 0.0458(11) 0.0477(11) 0.0491(11) 0.0033(9) -0.0125(9) -0.0017(9)
C7 0.0441(11) 0.0458(11) 0.0459(10) -0.0009(8) -0.0084(8) 0.0015(9)
C8 0.0641(14) 0.0609(13) 0.0614(13) 0.0163(12) 0.0008(11) 0.0083(11)
C9 0.100(2) 0.0566(14) 0.0705(15) 0.0221(15) 0.0023(15) 0.0104(12)
C10 0.0412(10) 0.0434(10) 0.0414(10) 0.0026(8) -0.0012(8) -0.0017(8)
C11 0.0450(11) 0.0529(12) 0.0457(11) 0.0025(10) -0.0024(8) 0.0038(9)
C12 0.0482(12) 0.0691(14) 0.0706(15) -0.0085(11) -0.0056(10) 0.0153(13)
C13 0.0688(16) 0.090(2) 0.107(2) -0.0184(15) -0.0105(16) 0.0458(18)
C14 0.0747(16) 0.0628(14) 0.0837(17) -0.0079(14) -0.0110(13) 0.0242(14)
C15 0.0546(12) 0.0533(12) 0.0610(13) 0.0016(10) -0.0084(10) 0.0108(10)
C16 0.0437(10) 0.0379(9) 0.0401(10) 0.0049(8) -0.0029(8) 0.0018(8)
C17 0.0470(11) 0.0439(10) 0.0488(11) 0.0027(9) -0.0002(9) 0.0001(9)
C18 0.0447(11) 0.0578(13) 0.0763(15) 0.0009(10) -0.0047(11) 0.0011(12)
C19 0.0616(14) 0.0532(13) 0.0768(16) -0.0082(11) -0.0235(12) -0.0001(12)
C20 0.0738(16) 0.0472(12) 0.0615(13) 0.0045(12) -0.0138(12) -0.0097(11)
C21 0.0520(12) 0.0485(12) 0.0562(12) 0.0073(10) -0.0037(10) -0.0068(9)
Cl1 0.0588(3) 0.0828(4) 0.0757(4) 0.0041(3) 0.0154(3) -0.0274(3)
Cl2 0.0672(4) 0.1215(6) 0.0573(3) 0.0189(4) 0.0075(3) -0.0007(4)
N1 0.0392(9) 0.0552(10) 0.0463(9) 0.0065(8) -0.0023(7) 0.0070(8)
O1 0.0815(12) 0.0804(12) 0.0701(11) -0.0394(10) -0.0257(10) 0.0165(10)

loop_
_atom_type_symbol
_atom_type_description
_atom_type_scat_dispersion_real
_atom_type_scat_dispersion_imag
_atom_type_scat_source
C C 0.0033 0.0016 'International Tables Vol C Tables 4.2.6.8 and 6.1.1.4'
H H 0.0000 0.0000 'International Tables Vol C Tables 4.2.6.8 and 6.1.1.4'
N N 0.0061 0.0033 'International Tables Vol C Tables 4.2.6.8 and 6.1.1.4'
O O 0.0106 0.0060 'International Tables Vol C Tables 4.2.6.8 and 6.1.1.4'
Cl Cl 0.1484 0.1585 'International Tables Vol C Tables 4.2.6.8 and 6.1.1.4'

loop_
_geom_angle_atom_site_label_1
_geom_angle_atom_site_label_2
_geom_angle_atom_site_label_3
_geom_angle_site_symmetry_1
_geom_angle_site_symmetry_3
_geom_angle
_geom_angle_publ_flag
C6 C1 C2 . . 120.7(2) ?
C6 C1 Cl2 . . 119.43(19) ?
C2 C1 Cl2 . . 119.89(19) ?
C3 C2 C1 . . 119.1(2) ?
C3 C2 H2 . . 120.5 ?
C1 C2 H2 . . 120.5 ?
C2 C3 C4 . . 121.1(2) ?
C2 C3 H3 . . 119.4 ?
C4 C3 H3 . . 119.4 ?
O1 C4 C3 . . 118.2(2) ?
O1 C4 C5 . . 121.9(2) ?
C3 C4 C5 . . 119.8(2) ?
C6 C5 C4 . . 118.2(2) ?
C6 C5 C7 . . 120.31(17) ?
C4 C5 C7 . . 121.45(19) ?
C1 C6 C5 . . 121.0(2) ?
C1 C6 H6 . . 119.5 ?
C5 C6 H6 . . 119.5 ?
N1 C7 C5 . . 109.75(16) ?
N1 C7 C8 . . 107.43(17) ?
C5 C7 C8 . . 112.60(16) ?
N1 C7 H7 . . 109.0 ?
C5 C7 H7 . . 109.0 ?
C8 C7 H7 . . 109.0 ?
C9 C8 C7 . . 114.5(2) ?
C9 C8 H8A . . 108.6 ?
C7 C8 H8A . . 108.6 ?
C9 C8 H8B . . 108.6 ?
C7 C8 H8B . . 108.6 ?
H8A C8 H8B . . 107.6 ?
C8 C9 H9A . . 109.5 ?
C8 C9 H9B . . 109.5 ?
H9A C9 H9B . . 109.5 ?
C8 C9 H9C . . 109.5 ?
H9A C9 H9C . . 109.5 ?
H9B C9 H9C . . 109.5 ?
N1 C10 C11 . . 109.45(15) ?
N1 C10 C16 . . 113.53(16) ?
C11 C10 C16 . . 111.07(15) ?
N1 C10 H10 . . 107.5 ?
C11 C10 H10 . . 107.5 ?
C16 C10 H10 . . 107.5 ?
C10 C11 C15 . . 113.65(17) ?
C10 C11 C12 . . 115.59(17) ?
C15 C11 C12 . . 102.53(18) ?
C10 C11 H11 . . 108.2 ?
C15 C11 H11 . . 108.2 ?
C12 C11 H11 . . 108.2 ?
C13 C12 C11 . . 104.11(19) ?
C13 C12 H12A . . 110.9 ?
C11 C12 H12A . . 110.9 ?
C13 C12 H12B . . 110.9 ?
C11 C12 H12B . . 110.9 ?
H12A C12 H12B . . 109.0 ?
C14 C13 C12 . . 106.7(2) ?
C14 C13 H13A . . 110.4 ?
C12 C13 H13A . . 110.4 ?
C14 C13 H13B . . 110.4 ?
C12 C13 H13B . . 110.4 ?
H13A C13 H13B . . 108.6 ?
C13 C14 C15 . . 106.6(2) ?
C13 C14 H14A . . 110.4 ?
C15 C14 H14A . . 110.4 ?
C13 C14 H14B . . 110.4 ?
C15 C14 H14B . . 110.4 ?
H14A C14 H14B . . 108.6 ?
C14 C15 C11 . . 105.70(18) ?
C14 C15 H15A . . 110.6 ?
C11 C15 H15A . . 110.6 ?
C14 C15 H15B . . 110.6 ?
C11 C15 H15B . . 110.6 ?
H15A C15 H15B . . 108.7 ?
C17 C16 C21 . . 116.28(18) ?
C17 C16 C10 . . 123.98(17) ?
C21 C16 C10 . . 119.74(17) ?
C18 C17 C16 . . 122.04(19) ?
C18 C17 Cl1 . . 117.49(16) ?
C16 C17 Cl1 . . 120.46(15) ?
C19 C18 C17 . . 120.3(2) ?
C19 C18 H18 . . 119.9 ?
C17 C18 H18 . . 119.9 ?
C18 C19 C20 . . 119.2(2) ?
C18 C19 H19 . . 120.4 ?
C20 C19 H19 . . 120.4 ?
C21 C20 C19 . . 120.0(2) ?
C21 C20 H20 . . 120.0 ?
C19 C20 H20 . . 120.0 ?
C20 C21 C16 . . 122.1(2) ?
C20 C21 H21 . . 119.0 ?
C16 C21 H21 . . 119.0 ?
C10 N1 C7 . . 116.59(15) ?
C10 N1 H1 . . 108.9(16) ?
C7 N1 H1 . . 113.1(16) ?
C4 O1 H1A . . 109.5 ?

loop_
_geom_bond_atom_site_label_1
_geom_bond_atom_site_label_2
_geom_bond_site_symmetry_2
_geom_bond_distance
_geom_bond_publ_flag
C1 C6 . 1.376(3) ?
C1 C2 . 1.377(4) ?
C1 Cl2 . 1.745(3) ?
C2 C3 . 1.360(4) ?
C2 H2 . 0.9300 ?
C3 C4 . 1.393(4) ?
C3 H3 . 0.9300 ?
C4 O1 . 1.351(3) ?
C4 C5 . 1.395(3) ?
C5 C6 . 1.381(3) ?
C5 C7 . 1.522(3) ?
C6 H6 . 0.9300 ?
C7 N1 . 1.472(3) ?
C7 C8 . 1.531(3) ?
C7 H7 . 0.9800 ?
C8 C9 . 1.504(3) ?
C8 H8A . 0.9700 ?
C8 H8B . 0.9700 ?
C9 H9A . 0.9600 ?
C9 H9B . 0.9600 ?
C9 H9C . 0.9600 ?
C10 N1 . 1.470(2) ?
C10 C11 . 1.520(3) ?
C10 C16 . 1.526(3) ?
C10 H10 . 0.9800 ?
C11 C15 . 1.529(3) ?
C11 C12 . 1.531(3) ?
C11 H11 . 0.9800 ?
C12 C13 . 1.521(3) ?
C12 H12A . 0.9700 ?
C12 H12B . 0.9700 ?
C13 C14 . 1.507(4) ?
C13 H13A . 0.9700 ?
C13 H13B . 0.9700 ?
C14 C15 . 1.522(3) ?
C14 H14A . 0.9700 ?
C14 H14B . 0.9700 ?
C15 H15A . 0.9700 ?
C15 H15B . 0.9700 ?
C16 C17 . 1.382(3) ?
C16 C21 . 1.399(3) ?
C17 C18 . 1.378(3) ?
C17 Cl1 . 1.744(2) ?
C18 C19 . 1.370(3) ?
C18 H18 . 0.9300 ?
C19 C20 . 1.379(3) ?
C19 H19 . 0.9300 ?
C20 C21 . 1.369(3) ?
C20 H20 . 0.9300 ?
C21 H21 . 0.9300 ?
N1 H1 . 0.848(19) ?
O1 H1A . 0.8200 ?

loop_
_geom_hbond_atom_site_label_D
_geom_hbond_atom_site_label_H
_geom_hbond_atom_site_label_A
_geom_hbond_site_symmetry_A
_geom_hbond_distance_DH
_geom_hbond_distance_HA
_geom_hbond_distance_DA
_geom_hbond_angle_DHA
N1 H1 Cl2 2_575 0.848(19) 2.913(13) 3.7023(18) 156(2)
O1 H1A N1 . 0.82 1.93 2.642(2) 144

loop_
_geom_torsion_atom_site_label_1
_geom_torsion_atom_site_label_2
_geom_torsion_atom_site_label_3
_geom_torsion_atom_site_label_4
_geom_torsion_site_symmetry_1
_geom_torsion_site_symmetry_2
_geom_torsion_site_symmetry_3
_geom_torsion_site_symmetry_4
_geom_torsion
_geom_torsion_publ_flag
C6 C1 C2 C3 . . . . 2.6(3) ?
Cl2 C1 C2 C3 . . . . -176.33(18) ?
C1 C2 C3 C4 . . . . -0.2(3) ?
C2 C3 C4 O1 . . . . 177.9(2) ?
C2 C3 C4 C5 . . . . -2.2(3) ?
O1 C4 C5 C6 . . . . -177.83(19) ?
C3 C4 C5 C6 . . . . 2.2(3) ?
O1 C4 C5 C7 . . . . -0.6(3) ?
C3 C4 C5 C7 . . . . 179.43(19) ?
C2 C1 C6 C5 . . . . -2.6(3) ?
Cl2 C1 C6 C5 . . . . 176.38(15) ?
C4 C5 C6 C1 . . . . 0.1(3) ?
C7 C5 C6 C1 . . . . -177.13(18) ?
C6 C5 C7 N1 . . . . -145.10(17) ?
C4 C5 C7 N1 . . . . 37.7(2) ?
C6 C5 C7 C8 . . . . 95.3(2) ?
C4 C5 C7 C8 . . . . -81.9(2) ?
N1 C7 C8 C9 . . . . 178.4(2) ?
C5 C7 C8 C9 . . . . -60.7(3) ?
N1 C10 C11 C15 . . . . 175.01(17) ?
C16 C10 C11 C15 . . . . -58.8(2) ?
N1 C10 C11 C12 . . . . 56.8(2) ?
C16 C10 C11 C12 . . . . -177.03(17) ?
C10 C11 C12 C13 . . . . 161.7(2) ?
C15 C11 C12 C13 . . . . 37.5(2) ?
C11 C12 C13 C14 . . . . -27.7(3) ?
C12 C13 C14 C15 . . . . 6.6(3) ?
C13 C14 C15 C11 . . . . 17.1(3) ?
C10 C11 C15 C14 . . . . -159.2(2) ?
C12 C11 C15 C14 . . . . -33.7(2) ?
N1 C10 C16 C17 . . . . -122.7(2) ?
C11 C10 C16 C17 . . . . 113.4(2) ?
N1 C10 C16 C21 . . . . 58.1(2) ?
C11 C10 C16 C21 . . . . -65.8(2) ?
C21 C16 C17 C18 . . . . -0.5(3) ?
C10 C16 C17 C18 . . . . -179.69(18) ?
C21 C16 C17 Cl1 . . . . 178.20(14) ?
C10 C16 C17 Cl1 . . . . -1.0(3) ?
C16 C17 C18 C19 . . . . 0.0(3) ?
Cl1 C17 C18 C19 . . . . -178.73(18) ?
C17 C18 C19 C20 . . . . 0.7(4) ?
C18 C19 C20 C21 . . . . -0.9(4) ?
C19 C20 C21 C16 . . . . 0.4(3) ?
C17 C16 C21 C20 . . . . 0.3(3) ?
C10 C16 C21 C20 . . . . 179.5(2) ?
C11 C10 N1 C7 . . . . 179.95(17) ?
C16 C10 N1 C7 . . . . 55.2(2) ?
C5 C7 N1 C10 . . . . 71.5(2) ?
C8 C7 N1 C10 . . . . -165.80(17) ?

loop_
_cod_related_entry_id
_cod_related_entry_database
_cod_related_entry_code
1 ChemSpider 24741403
